data_2014595
loop_
_publ_author_name
'Ritchie, Lyndsey K.'
'Harrison, William T. A.'

_publ_section_title
;
 Butane-1,4-diamine zinc(II) hydrogen phosphite
;
_journal_issue 12
_journal_name_full 'Acta Crystallographica Section C'
_journal_page_first m634
_journal_page_last m636
_journal_paper_doi 10.1107/S0108270104024862
_journal_volume 60
_journal_year 2004
_chemical_formula_iupac '(C4 H12 N2)0.5 [Zn H P O3]'
_chemical_formula_moiety 'C2 H7 N O3 P Zn'
_chemical_formula_sum 'C2 H7 N O3 P Zn'
_chemical_formula_weight 189.43
_chemical_name_systematic
;
Butane-1,4-diamine zinc(II) hydrogen phosphite
;
_space_group_IT_number 14
_symmetry_cell_setting monoclinic
_symmetry_space_group_name_Hall '-P 2ybc'
_symmetry_space_group_name_H-M 'P 1 21/c 1'
_atom_sites_solution_hydrogens geom
_atom_sites_solution_primary direct
_atom_sites_solution_secondary difmap
_audit_creation_method SHELXL-97
_cell_angle_alpha 90.00
_cell_angle_beta 96.0930(10)
_cell_angle_gamma 90.00
_cell_formula_units_Z 4
_cell_length_a 8.4713(4)
_cell_length_b 8.2489(4)
_cell_length_c 8.0805(4)
_cell_measurement_reflns_used 3298
_cell_measurement_temperature 293(2)
_cell_measurement_theta_max 32.20
_cell_measurement_theta_min 2.51
_cell_volume 561.47(5)
_computing_cell_refinement 'SAINT (Bruker, 1999)'
_computing_data_collection 'SMART (Bruker, 1999)'
_computing_data_reduction SAINT
_computing_molecular_graphics 'ORTEP-3 (Farrugia, 1997) and ATOMS (Shape Software, 1999)'
_computing_publication_material SHELXL97
_computing_structure_refinement 'SHELXL97 (Sheldrick, 1997)'
_computing_structure_solution 'SHELXS97 (Sheldrick, 1997)'
_diffrn_ambient_temperature 293(2)
_diffrn_measured_fraction_theta_full 0.988
_diffrn_measured_fraction_theta_max 0.988
_diffrn_measurement_device_type 'Bruker SMART 1000 CCD'
_diffrn_measurement_method \w
_diffrn_radiation_monochromator graphite
_diffrn_radiation_source 'fine-focus sealed tube'
_diffrn_radiation_type MoK\a
_diffrn_radiation_wavelength 0.71073
_diffrn_reflns_av_R_equivalents 0.0171
_diffrn_reflns_av_sigmaI/netI 0.0195
_diffrn_reflns_limit_h_max 12
_diffrn_reflns_limit_h_min -12
_diffrn_reflns_limit_k_max 12
_diffrn_reflns_limit_k_min -5
_diffrn_reflns_limit_l_max 11
_diffrn_reflns_limit_l_min -12
_diffrn_reflns_number 5407
_diffrn_reflns_theta_full 32.21
_diffrn_reflns_theta_max 32.21
_diffrn_reflns_theta_min 2.42
_diffrn_standards_decay_% 0
_exptl_absorpt_coefficient_mu 4.570
_exptl_absorpt_correction_T_max 0.588
_exptl_absorpt_correction_T_min 0.323
_exptl_absorpt_correction_type multi-scan
_exptl_absorpt_process_details '(SADABS; Bruker, 1999)'
_exptl_crystal_colour colourless
_exptl_crystal_density_diffrn 2.241
_exptl_crystal_density_method 'not measured'
_exptl_crystal_description slab
_exptl_crystal_F_000 380
_exptl_crystal_size_max 0.32
_exptl_crystal_size_mid 0.30
_exptl_crystal_size_min 0.13
_refine_diff_density_max 0.435
_refine_diff_density_min -0.321
_refine_ls_extinction_coef 0.0032(7)
_refine_ls_extinction_expression Fc^*^=kFc[1+0.001xFc^2^\l^3^/sin(2\q)]^-1/4^
_refine_ls_extinction_method SHELXL97
_refine_ls_goodness_of_fit_ref 1.071
_refine_ls_hydrogen_treatment constr
_refine_ls_matrix_type full
_refine_ls_number_parameters 74
_refine_ls_number_reflns 1964
_refine_ls_number_restraints 0
_refine_ls_restrained_S_all 1.071
_refine_ls_R_factor_all 0.0260
_refine_ls_R_factor_gt 0.0191
_refine_ls_shift/su_max 0.002
_refine_ls_shift/su_mean 0.000
_refine_ls_structure_factor_coef Fsqd
_refine_ls_weighting_details 'calc w=1/[\s^2^(Fo^2^)+(0.0259P)^2^] where P=(Fo^2^+2Fc^2^)/3'
_refine_ls_weighting_scheme calc
_refine_ls_wR_factor_gt 0.0478
_refine_ls_wR_factor_ref 0.0494
_reflns_number_gt 1667
_reflns_number_total 1964
_reflns_threshold_expression I>2\s(I)
_cod_data_source_file tr1100.cif
_cod_data_source_block I
_cod_original_sg_symbol_H-M 'P 21/c'
_cod_database_code 2014595
_cod_database_fobs_code 2014595

loop_
_symmetry_equiv_pos_as_xyz
'x, y, z'
'-x, y+1/2, -z+1/2'
'-x, -y, -z'
'x, -y-1/2, z-1/2'

loop_
_atom_site_label
_atom_site_fract_x
_atom_site_fract_y
_atom_site_fract_z
_atom_site_U_iso_or_equiv
_atom_site_adp_type
_atom_site_calc_flag
_atom_site_refinement_flags
_atom_site_occupancy
_atom_site_disorder_assembly
_atom_site_disorder_group
_atom_site_type_symbol
Zn1 0.897600(18) 0.46510(2) 0.218542(18) 0.02079(6) Uani d . 1 . . Zn
P1 0.80502(4) 0.38978(5) 0.58340(4) 0.01849(8) Uani d . 1 . . P
H1 0.6629 0.3526 0.6249 0.022 Uiso calc R 1 . . H
O1 0.77922(14) 0.46180(16) 0.41029(13) 0.0341(3) Uani d . 1 . . O
O2 0.87536(13) 0.51177(15) 0.71268(13) 0.0292(2) Uani d . 1 . . O
O3 0.89785(15) 0.23256(13) 0.58785(15) 0.0340(3) Uani d . 1 . . O
N1 0.79215(13) 0.63445(15) 0.06227(14) 0.0216(2) Uani d . 1 . . N
H2 0.8534 0.7239 0.0694 0.026 Uiso calc R 1 . . H
H3 0.7898 0.5968 -0.0425 0.026 Uiso calc R 1 . . H
C1 0.62758(16) 0.68278(19) 0.09135(18) 0.0255(3) Uani d . 1 . . C
H4 0.5892 0.7625 0.0085 0.031 Uiso calc R 1 . . H
H5 0.6306 0.7339 0.1998 0.031 Uiso calc R 1 . . H
C2 0.51209(16) 0.54297(19) 0.08398(16) 0.0243(3) Uani d . 1 . . C
H6 0.4102 0.5830 0.1110 0.029 Uiso calc R 1 . . H
H7 0.5496 0.4645 0.1685 0.029 Uiso calc R 1 . . H

loop_
_atom_site_aniso_label
_atom_site_aniso_U_11
_atom_site_aniso_U_22
_atom_site_aniso_U_33
_atom_site_aniso_U_12
_atom_site_aniso_U_13
_atom_site_aniso_U_23
Zn1 0.02292(9) 0.01930(9) 0.01926(9) 0.00246(6) -0.00184(5) -0.00111(6)
P1 0.01839(15) 0.02006(17) 0.01691(15) -0.00126(13) 0.00140(11) 0.00077(12)
O1 0.0351(6) 0.0467(8) 0.0206(5) 0.0139(5) 0.0030(4) 0.0097(5)
O2 0.0231(5) 0.0312(6) 0.0319(6) 0.0012(4) -0.0032(4) -0.0115(4)
O3 0.0484(7) 0.0190(5) 0.0363(6) 0.0068(5) 0.0134(5) 0.0076(5)
N1 0.0189(5) 0.0203(6) 0.0250(5) -0.0029(4) 0.0001(4) 0.0030(5)
C1 0.0216(6) 0.0242(7) 0.0298(7) 0.0025(6) -0.0010(5) -0.0025(6)
C2 0.0195(6) 0.0322(8) 0.0212(6) -0.0025(6) 0.0020(4) -0.0019(6)

loop_
_atom_type_symbol
_atom_type_description
_atom_type_scat_dispersion_real
_atom_type_scat_dispersion_imag
_atom_type_scat_source
C C 0.0033 0.0016 'International Tables Vol C Tables 4.2.6.8 and 6.1.1.4'
H H 0.0000 0.0000 'International Tables Vol C Tables 4.2.6.8 and 6.1.1.4'
N N 0.0061 0.0033 'International Tables Vol C Tables 4.2.6.8 and 6.1.1.4'
O O 0.0106 0.0060 'International Tables Vol C Tables 4.2.6.8 and 6.1.1.4'
P P 0.1023 0.0942 'International Tables Vol C Tables 4.2.6.8 and 6.1.1.4'
Zn Zn 0.2839 1.4301 'International Tables Vol C Tables 4.2.6.8 and 6.1.1.4'

loop_
_geom_angle_atom_site_label_1
_geom_angle_atom_site_label_2
_geom_angle_atom_site_label_3
_geom_angle_site_symmetry_1
_geom_angle_site_symmetry_3
_geom_angle
_geom_angle_publ_flag
O1 Zn1 O3 . 4_565 117.03(5) ?
O1 Zn1 O2 . 3_766 110.62(5) ?
O3 Zn1 O2 4_565 3_766 100.29(5) ?
O1 Zn1 N1 . . 106.10(5) ?
O3 Zn1 N1 4_565 . 105.41(5) ?
O2 Zn1 N1 3_766 . 117.75(5) ?
O1 P1 O3 . . 112.42(7) ?
O1 P1 O2 . . 112.43(7) ?
O3 P1 O2 . . 112.60(7) ?
O1 P1 H1 . . 106.3 ?
O3 P1 H1 . . 106.3 ?
O2 P1 H1 . . 106.3 ?
P1 O1 Zn1 . . 135.21(7) y
P1 O2 Zn1 . 3_766 124.08(7) y
P1 O3 Zn1 . 4_566 134.49(7) y
C1 N1 Zn1 . . 116.33(9) y
C1 N1 H2 . . 108.2 ?
Zn1 N1 H2 . . 108.2 ?
C1 N1 H3 . . 108.2 ?
Zn1 N1 H3 . . 108.2 ?
H2 N1 H3 . . 107.4 ?
N1 C1 C2 . . 113.71(12) ?
N1 C1 H4 . . 108.8 ?
C2 C1 H4 . . 108.8 ?
N1 C1 H5 . . 108.8 ?
C2 C1 H5 . . 108.8 ?
H4 C1 H5 . . 107.7 ?
C1 C2 C2 . 3_665 114.55(15) ?
C1 C2 H6 . . 108.6 ?
C2 C2 H6 3_665 . 108.6 ?
C1 C2 H7 . . 108.6 ?
C2 C2 H7 3_665 . 108.6 ?
H6 C2 H7 . . 107.6 ?

loop_
_geom_bond_atom_site_label_1
_geom_bond_atom_site_label_2
_geom_bond_site_symmetry_2
_geom_bond_distance
_geom_bond_publ_flag
Zn1 O1 . 1.9331(11) y
Zn1 O3 4_565 1.9427(11) y
Zn1 O2 3_766 1.9539(11) y
Zn1 N1 . 2.0260(12) y
P1 O1 . 1.5140(11) y
P1 O3 . 1.5152(12) y
P1 O2 . 1.5254(11) y
P1 H1 . 1.3200 ?
O2 Zn1 3_766 1.9539(11) ?
O3 Zn1 4_566 1.9427(11) ?
N1 C1 . 1.4924(18) ?
N1 H2 . 0.9000 ?
N1 H3 . 0.9000 ?
C1 C2 . 1.509(2) ?
C1 H4 . 0.9700 ?
C1 H5 . 0.9700 ?
C2 C2 3_665 1.526(3) ?
C2 H6 . 0.9700 ?
C2 H7 . 0.9700 ?

loop_
_geom_hbond_atom_site_label_D
_geom_hbond_atom_site_label_H
_geom_hbond_atom_site_label_A
_geom_hbond_site_symmetry_A
_geom_hbond_distance_DH
_geom_hbond_distance_HA
_geom_hbond_distance_DA
_geom_hbond_angle_DHA
_geom_hbond_publ_flag
N1 H2 O2 4_575 0.90 2.47 3.2107(17) 140 y
N1 H2 O3 2_755 0.90 2.57 3.1143(16) 119 y
N1 H3 O2 1_554 0.90 2.29 3.1501(15) 160 y

loop_
_geom_torsion_atom_site_label_1
_geom_torsion_atom_site_label_2
_geom_torsion_atom_site_label_3
_geom_torsion_atom_site_label_4
_geom_torsion_site_symmetry_1
_geom_torsion_site_symmetry_3
_geom_torsion_site_symmetry_4
_geom_torsion
_geom_torsion_publ_flag
O3 P1 O1 Zn1 . . . -32.09(14) ?
O2 P1 O1 Zn1 . . . 96.23(12) ?
O3 Zn1 O1 P1 4_565 . . 75.42(13) ?
O2 Zn1 O1 P1 3_766 . . -38.56(13) ?
N1 Zn1 O1 P1 . . . -167.34(11) ?
O1 P1 O2 Zn1 . . 3_766 -93.89(10) ?
O3 P1 O2 Zn1 . . 3_766 34.34(11) ?
O1 P1 O3 Zn1 . . 4_566 -147.44(10) ?
O2 P1 O3 Zn1 . . 4_566 84.33(12) ?
O1 Zn1 N1 C1 . . . -18.17(11) ?
O3 Zn1 N1 C1 4_565 . . 106.60(10) ?
O2 Zn1 N1 C1 3_766 . . -142.64(9) ?
Zn1 N1 C1 C2 . . . -57.62(14) y
N1 C1 C2 C2 . . 3_665 -61.9(2) y
C1 C2 C2 C1 . 3_665 3_665 180.0 y
